data_7059776
loop_
_publ_author_name
'Chakraborty, Moumita'
'Mondal, Antu'
'Chattopadhyay, Shyamal Kumar'

_publ_section_title
;
 Structural divergence in binuclear Cu(ii) pyridoxal Schiff base complexes
 probed by co-ligands: catecholase mimetic activity and sulphide ion
 sensing
;
_journal_issue 30
_journal_name_full 'New Journal of Chemistry'
_journal_page_first 12916
_journal_page_last 12925
_journal_paper_doi 10.1039/D0NJ00719F
_journal_volume 44
_journal_year 2020
_chemical_formula_sum 'C34 H38 Cu2 N8 O6 S2'
_chemical_formula_weight 845.94
_space_group_crystal_system triclinic
_space_group_IT_number 2
_space_group_name_Hall '-P 1'
_space_group_name_H-M_alt 'P -1'
_atom_sites_solution_hydrogens geom
_audit_creation_method SHELXL-2014/7
_audit_update_record
;
2020-02-10 deposited with the CCDC.	2020-07-03 downloaded from the CCDC.
;
_cell_angle_alpha 97.782(15)
_cell_angle_beta 99.514(12)
_cell_angle_gamma 107.237(10)
_cell_formula_units_Z 1
_cell_length_a 7.3934(12)
_cell_length_b 9.3810(17)
_cell_length_c 14.160(3)
_cell_measurement_reflns_used 4512
_cell_measurement_temperature 295(2)
_cell_measurement_theta_max 28.343
_cell_measurement_theta_min 2.318
_cell_volume 907.2(3)
_computing_cell_refinement 'Bruker SAINT'
_computing_data_collection 'Bruker APEX2'
_computing_data_reduction 'Bruker SAINT'
_computing_molecular_graphics 'Bruker SHELXTL'
_computing_publication_material 'Bruker SHELXTL'
_computing_structure_refinement 'SHELXL-2014 (Sheldrick 2014)'
_computing_structure_solution 'SHELXS-97 (Sheldrick 2008)'
_diffrn_ambient_temperature 295(2)
_diffrn_measured_fraction_theta_full 0.999
_diffrn_measured_fraction_theta_max 0.996
_diffrn_measurement_device_type 'Bruker APEX-II CCD'
_diffrn_measurement_method '\f and \w scans'
_diffrn_radiation_type MoK\a
_diffrn_radiation_wavelength 0.71073
_diffrn_reflns_av_R_equivalents 0.1721
_diffrn_reflns_av_unetI/netI 0.1078
_diffrn_reflns_Laue_measured_fraction_full 0.999
_diffrn_reflns_Laue_measured_fraction_max 0.996
_diffrn_reflns_limit_h_max 9
_diffrn_reflns_limit_h_min -9
_diffrn_reflns_limit_k_max 12
_diffrn_reflns_limit_k_min -12
_diffrn_reflns_limit_l_max 18
_diffrn_reflns_limit_l_min -18
_diffrn_reflns_number 16580
_diffrn_reflns_point_group_measured_fraction_full 0.999
_diffrn_reflns_point_group_measured_fraction_max 0.996
_diffrn_reflns_theta_full 25.242
_diffrn_reflns_theta_max 28.343
_diffrn_reflns_theta_min 2.318
_exptl_absorpt_coefficient_mu 1.344
_exptl_absorpt_correction_T_max 0.973
_exptl_absorpt_correction_T_min 0.968
_exptl_absorpt_correction_type empirical
_exptl_absorpt_process_details SADABS
_exptl_crystal_colour GREEN
_exptl_crystal_density_diffrn 1.548
_exptl_crystal_description ROD
_exptl_crystal_F_000 436
_exptl_crystal_size_max 0.03
_exptl_crystal_size_mid 0.02
_exptl_crystal_size_min 0.02
_refine_diff_density_max 2.012
_refine_diff_density_min -1.077
_refine_diff_density_rms 0.124
_refine_ls_extinction_coef 0.0100(14)
_refine_ls_extinction_expression Fc^*^=kFc[1+0.001xFc^2^\l^3^/sin(2\q)]^-1/4^
_refine_ls_extinction_method 'SHELXL-2014/7 (Sheldrick 2014'
_refine_ls_goodness_of_fit_ref 1.550
_refine_ls_hydrogen_treatment constr
_refine_ls_matrix_type full
_refine_ls_number_parameters 239
_refine_ls_number_reflns 4512
_refine_ls_number_restraints 0
_refine_ls_restrained_S_all 1.550
_refine_ls_R_factor_all 0.0849
_refine_ls_R_factor_gt 0.0671
_refine_ls_shift/su_max 0.000
_refine_ls_shift/su_mean 0.000
_refine_ls_structure_factor_coef Fsqd
_refine_ls_weighting_details 'w=1/[\s^2^(Fo^2^)] where P=(Fo^2^+2Fc^2^)/3'
_refine_ls_weighting_scheme calc
_refine_ls_wR_factor_gt 0.1296
_refine_ls_wR_factor_ref 0.1364
_reflns_Friedel_coverage 0.000
_reflns_number_gt 3580
_reflns_number_total 4512
_reflns_threshold_expression 'I > 2\s(I)'
_cod_data_source_file d0nj00719f2.cif
_cod_data_source_block MCCu13_0m_a
_cod_depositor_comments
;
The following automatic conversions were performed:

data item '_exptl_absorpt_correction_type' value 'EMPIRICAL' was
changed to 'empirical' in accordance with the
/home/data/users/saulius/crontab/automatic-downloads/rss-feeds/RSC/lib/dictionaries/cif_core.dic
dictionary named 'cif_core.dic' version 2.4.2 last updated on
2011-04-26.

Automatic conversion script
Id: cif_fix_values 7556 2019-12-06 15:28:31Z antanas 

 Adding full bibliography for 7059774--7059776.cif.

 Adding full bibliography for 7059774--7059776.cif.
;
_cod_database_code 7059776
_shelx_shelxl_version_number 2014/7
_shelx_space_group_comment
;
The symmetry employed for this shelxl refinement is uniquely defined
by the following loop, which should always be used as a source of
symmetry information in preference to the above space-group names.
They are only intended as comments.
;

loop_
_space_group_symop_operation_xyz
'x, y, z'
'-x, -y, -z'

loop_
_atom_site_label
_atom_site_type_symbol
_atom_site_fract_x
_atom_site_fract_y
_atom_site_fract_z
_atom_site_U_iso_or_equiv
_atom_site_adp_type
_atom_site_occupancy
_atom_site_site_symmetry_order
_atom_site_calc_flag
_atom_site_refinement_flags_posn
_atom_site_refinement_flags_adp
_atom_site_refinement_flags_occupancy
_atom_site_disorder_assembly
_atom_site_disorder_group
Cu1 Cu 0.37999(5) 0.61040(4) 0.72099(3) 0.03068(15) Uani 1 1 d . . . . .
S1 S 0.19985(16) 0.94560(12) 0.93319(10) 0.0612(3) Uani 1 1 d . . . . .
O2 O 0.3219(3) 0.2824(2) 0.33195(17) 0.0320(5) Uani 1 1 d . . . . .
O1 O 0.2809(3) 0.7051(2) 0.62454(18) 0.0319(5) Uani 1 1 d . . . . .
N1 N 0.2986(3) 0.4131(3) 0.6284(2) 0.0276(6) Uani 1 1 d . . . . .
N4 N 0.5224(3) 0.5368(3) 0.8270(2) 0.0305(6) Uani 1 1 d . . . . .
N2 N 0.1967(4) 0.7389(3) 0.3751(2) 0.0366(7) Uani 1 1 d . . . . .
O3 O 0.2011(6) 0.9784(3) 0.2827(3) 0.0698(9) Uani 1 1 d . . . . .
H3 H 0.2273 1.0712 0.2946 0.105 Uiso 1 1 calc R U . . .
C9 C 0.2351(4) 0.5153(3) 0.4816(3) 0.0263(7) Uani 1 1 d . . . . .
C8 C 0.2487(4) 0.3969(3) 0.5352(2) 0.0264(7) Uani 1 1 d . . . . .
H8 H 0.2182 0.2995 0.4987 0.032 Uiso 1 1 calc R U . . .
C10 C 0.1896(4) 0.4817(4) 0.3778(3) 0.0291(7) Uani 1 1 d . . . . .
C13 C 0.2542(4) 0.6632(3) 0.5316(2) 0.0253(6) Uani 1 1 d . . . . .
C12 C 0.2341(4) 0.7715(3) 0.4715(3) 0.0330(8) Uani 1 1 d . . . . .
N3 N 0.3415(5) 0.7576(4) 0.8198(2) 0.0496(9) Uani 1 1 d . . . . .
C15 C 0.1477(4) 0.3244(4) 0.3194(3) 0.0327(7) Uani 1 1 d . . . . .
H15A H 0.0472 0.2518 0.3410 0.039 Uiso 1 1 calc R U . . .
H15B H 0.1015 0.3224 0.2509 0.039 Uiso 1 1 calc R U . . .
C16 C 0.2841(4) 0.8368(4) 0.8668(3) 0.0354(8) Uani 1 1 d . . . . .
C1 C 0.6798(4) 0.6359(4) 0.8875(3) 0.0351(8) Uani 1 1 d . . . . .
H1 H 0.7187 0.7360 0.8785 0.042 Uiso 1 1 calc R U . . .
C11 C 0.1747(4) 0.5962(4) 0.3295(3) 0.0357(8) Uani 1 1 d . . . . .
H11 H 0.1482 0.5749 0.2616 0.043 Uiso 1 1 calc R U . . .
C7 C 0.2966(5) 0.2723(4) 0.6655(3) 0.0370(8) Uani 1 1 d . . . . .
H7A H 0.4143 0.2501 0.6585 0.044 Uiso 1 1 calc R U . . .
H7B H 0.1874 0.1880 0.6262 0.044 Uiso 1 1 calc R U . . .
C5 C 0.4614(4) 0.3921(4) 0.8416(3) 0.0340(8) Uani 1 1 d . . . . .
C6 C 0.2821(5) 0.2850(4) 0.7719(3) 0.0399(8) Uani 1 1 d . . . . .
H6A H 0.1731 0.3193 0.7801 0.048 Uiso 1 1 calc R U . . .
H6B H 0.2559 0.1849 0.7883 0.048 Uiso 1 1 calc R U . . .
C14 C 0.2534(5) 0.9275(4) 0.5228(3) 0.0441(9) Uani 1 1 d . . . . .
H14A H 0.2630 0.9948 0.4771 0.066 Uiso 1 1 calc R U . . .
H14B H 0.3680 0.9646 0.5742 0.066 Uiso 1 1 calc R U . . .
H14C H 0.1417 0.9232 0.5500 0.066 Uiso 1 1 calc R U . . .
C4 C 0.5645(5) 0.3474(4) 0.9169(3) 0.0423(9) Uani 1 1 d . . . . .
H4 H 0.5226 0.2474 0.9258 0.051 Uiso 1 1 calc R U . . .
C2 C 0.7884(5) 0.5980(4) 0.9629(3) 0.0426(9) Uani 1 1 d . . . . .
H2 H 0.8996 0.6701 1.0027 0.051 Uiso 1 1 calc R U . . .
C3 C 0.7287(5) 0.4511(5) 0.9781(3) 0.0470(10) Uani 1 1 d . . . . .
H3A H 0.7981 0.4223 1.0288 0.056 Uiso 1 1 calc R U . . .
C17 C 0.2340(8) 0.9339(5) 0.1922(4) 0.0882(17) Uani 1 1 d . . . . .
H17A H 0.2006 0.9973 0.1491 0.132 Uiso 1 1 calc R U . . .
H17B H 0.1558 0.8298 0.1661 0.132 Uiso 1 1 calc R U . . .
H17C H 0.3686 0.9437 0.1981 0.132 Uiso 1 1 calc R U . . .

loop_
_atom_site_aniso_label
_atom_site_aniso_U_11
_atom_site_aniso_U_22
_atom_site_aniso_U_33
_atom_site_aniso_U_23
_atom_site_aniso_U_13
_atom_site_aniso_U_12
Cu1 0.0400(2) 0.0215(2) 0.0266(2) -0.00099(17) 0.00652(19) 0.00710(19)
S1 0.0741(7) 0.0460(6) 0.0646(9) -0.0068(6) 0.0335(7) 0.0189(6)
O2 0.0329(10) 0.0253(12) 0.0358(15) 0.0002(10) 0.0086(11) 0.0086(10)
O1 0.0418(12) 0.0252(11) 0.0301(14) 0.0003(10) 0.0073(11) 0.0152(11)
N1 0.0322(13) 0.0161(12) 0.0297(16) -0.0002(11) 0.0082(12) 0.0019(11)
N4 0.0303(12) 0.0272(14) 0.0317(17) 0.0031(12) 0.0100(13) 0.0056(12)
N2 0.0444(15) 0.0271(15) 0.0410(19) 0.0096(13) 0.0152(15) 0.0112(14)
O3 0.115(2) 0.0298(16) 0.061(2) 0.0104(15) 0.022(2) 0.017(2)
C9 0.0210(13) 0.0240(15) 0.0323(18) 0.0026(14) 0.0104(14) 0.0037(13)
C8 0.0288(14) 0.0201(14) 0.0276(18) -0.0005(13) 0.0105(14) 0.0039(13)
C10 0.0254(14) 0.0260(16) 0.0345(19) 0.0030(14) 0.0086(15) 0.0065(14)
C13 0.0211(13) 0.0236(15) 0.0294(18) 0.0019(13) 0.0085(13) 0.0047(13)
C12 0.0332(15) 0.0207(16) 0.045(2) 0.0045(15) 0.0140(17) 0.0067(14)
N3 0.073(2) 0.051(2) 0.0318(19) 0.0001(16) 0.0124(18) 0.033(2)
C15 0.0311(15) 0.0322(18) 0.0289(19) -0.0003(15) 0.0046(15) 0.0055(15)
C16 0.0394(16) 0.0308(18) 0.0296(19) 0.0058(15) 0.0039(16) 0.0039(16)
C1 0.0410(17) 0.0337(18) 0.0258(19) 0.0028(15) 0.0108(16) 0.0045(16)
C11 0.0412(17) 0.040(2) 0.0284(19) 0.0064(16) 0.0120(16) 0.0145(18)
C7 0.0432(17) 0.0189(15) 0.044(2) 0.0059(15) 0.0069(17) 0.0036(15)
C5 0.0383(16) 0.0334(18) 0.033(2) 0.0116(16) 0.0154(16) 0.0093(16)
C6 0.0419(17) 0.0303(18) 0.045(2) 0.0155(17) 0.0173(18) 0.0003(16)
C14 0.063(2) 0.0246(17) 0.046(2) 0.0050(17) 0.017(2) 0.0152(18)
C4 0.053(2) 0.043(2) 0.040(2) 0.0191(18) 0.0206(19) 0.017(2)
C2 0.0386(17) 0.052(2) 0.029(2) 0.0042(18) 0.0080(16) 0.0037(18)
C3 0.047(2) 0.063(3) 0.036(2) 0.016(2) 0.0092(19) 0.022(2)
C17 0.149(5) 0.053(3) 0.071(4) 0.014(3) 0.043(4) 0.034(4)

loop_
_atom_type_symbol
_atom_type_description
_atom_type_scat_dispersion_real
_atom_type_scat_dispersion_imag
_atom_type_scat_source
C C 0.0033 0.0016 'International Tables Vol C Tables 4.2.6.8 and 6.1.1.4'
H H 0.0000 0.0000 'International Tables Vol C Tables 4.2.6.8 and 6.1.1.4'
N N 0.0061 0.0033 'International Tables Vol C Tables 4.2.6.8 and 6.1.1.4'
O O 0.0106 0.0060 'International Tables Vol C Tables 4.2.6.8 and 6.1.1.4'
S S 0.1246 0.1234 'International Tables Vol C Tables 4.2.6.8 and 6.1.1.4'
Cu Cu 0.3201 1.2651 'International Tables Vol C Tables 4.2.6.8 and 6.1.1.4'

loop_
_geom_angle_atom_site_label_1
_geom_angle_atom_site_label_2
_geom_angle_atom_site_label_3
_geom_angle
_geom_angle_site_symmetry_1
_geom_angle_site_symmetry_3
_geom_angle_publ_flag
O1 Cu1 N3 88.57(11) . . ?
O1 Cu1 N1 92.09(10) . . ?
N3 Cu1 N1 153.63(13) . . ?
O1 Cu1 N4 171.30(10) . . ?
N3 Cu1 N4 89.48(12) . . ?
N1 Cu1 N4 93.42(11) . . ?
O1 Cu1 O2 82.19(9) . 2_666 ?
N3 Cu1 O2 111.14(12) . 2_666 ?
N1 Cu1 O2 95.04(9) . 2_666 ?
N4 Cu1 O2 90.63(9) . 2_666 ?
C15 O2 Cu1 129.23(19) . 2_666 ?
C13 O1 Cu1 126.35(17) . . ?
C8 N1 C7 115.8(3) . . ?
C8 N1 Cu1 124.3(2) . . ?
C7 N1 Cu1 120.0(2) . . ?
C5 N4 C1 118.6(3) . . ?
C5 N4 Cu1 122.9(2) . . ?
C1 N4 Cu1 118.4(2) . . ?
C12 N2 C11 119.2(3) . . ?
C17 O3 H3 109.5 . . ?
C10 C9 C13 119.4(3) . . ?
C10 C9 C8 119.8(3) . . ?
C13 C9 C8 120.6(3) . . ?
N1 C8 C9 126.4(3) . . ?
N1 C8 H8 116.8 . . ?
C9 C8 H8 116.8 . . ?
C11 C10 C9 118.2(3) . . ?
C11 C10 C15 119.0(3) . . ?
C9 C10 C15 122.8(3) . . ?
O1 C13 C9 125.7(3) . . ?
O1 C13 C12 118.1(3) . . ?
C9 C13 C12 116.2(3) . . ?
N2 C12 C13 123.3(3) . . ?
N2 C12 C14 119.7(3) . . ?
C13 C12 C14 117.0(3) . . ?
C16 N3 Cu1 166.9(3) . . ?
O2 C15 C10 109.8(2) . . ?
O2 C15 H15A 109.7 . . ?
C10 C15 H15A 109.7 . . ?
O2 C15 H15B 109.7 . . ?
C10 C15 H15B 109.7 . . ?
H15A C15 H15B 108.2 . . ?
N3 C16 S1 178.9(4) . . ?
N4 C1 C2 123.3(3) . . ?
N4 C1 H1 118.3 . . ?
C2 C1 H1 118.3 . . ?
N2 C11 C10 123.6(3) . . ?
N2 C11 H11 118.2 . . ?
C10 C11 H11 118.2 . . ?
N1 C7 C6 112.6(3) . . ?
N1 C7 H7A 109.1 . . ?
C6 C7 H7A 109.1 . . ?
N1 C7 H7B 109.1 . . ?
C6 C7 H7B 109.1 . . ?
H7A C7 H7B 107.8 . . ?
N4 C5 C4 120.6(3) . . ?
N4 C5 C6 116.6(3) . . ?
C4 C5 C6 122.9(3) . . ?
C5 C6 C7 113.7(3) . . ?
C5 C6 H6A 108.8 . . ?
C7 C6 H6A 108.8 . . ?
C5 C6 H6B 108.8 . . ?
C7 C6 H6B 108.8 . . ?
H6A C6 H6B 107.7 . . ?
C12 C14 H14A 109.5 . . ?
C12 C14 H14B 109.5 . . ?
H14A C14 H14B 109.5 . . ?
C12 C14 H14C 109.5 . . ?
H14A C14 H14C 109.5 . . ?
H14B C14 H14C 109.5 . . ?
C3 C4 C5 120.0(3) . . ?
C3 C4 H4 120.0 . . ?
C5 C4 H4 120.0 . . ?
C1 C2 C3 118.5(3) . . ?
C1 C2 H2 120.7 . . ?
C3 C2 H2 120.7 . . ?
C4 C3 C2 118.9(3) . . ?
C4 C3 H3A 120.6 . . ?
C2 C3 H3A 120.6 . . ?
O3 C17 H17A 109.5 . . ?
O3 C17 H17B 109.5 . . ?
H17A C17 H17B 109.5 . . ?
O3 C17 H17C 109.5 . . ?
H17A C17 H17C 109.5 . . ?
H17B C17 H17C 109.5 . . ?

loop_
_geom_bond_atom_site_label_1
_geom_bond_atom_site_label_2
_geom_bond_distance
_geom_bond_site_symmetry_2
_geom_bond_publ_flag
Cu1 O1 1.891(2) . ?
Cu1 N3 1.946(3) . ?
Cu1 N1 1.982(2) . ?
Cu1 N4 2.007(3) . ?
Cu1 O2 2.423(2) 2_666 ?
S1 C16 1.620(3) . ?
O2 C15 1.445(3) . ?
O2 Cu1 2.423(2) 2_666 ?
O1 C13 1.286(4) . ?
N1 C8 1.285(4) . ?
N1 C7 1.483(4) . ?
N4 C5 1.353(4) . ?
N4 C1 1.329(4) . ?
N2 C12 1.321(5) . ?
N2 C11 1.355(4) . ?
O3 C17 1.377(6) . ?
O3 H3 0.8200 . ?
C9 C10 1.421(5) . ?
C9 C13 1.426(4) . ?
C9 C8 1.446(4) . ?
C8 H8 0.9300 . ?
C10 C11 1.371(5) . ?
C10 C15 1.507(4) . ?
C13 C12 1.436(5) . ?
C12 C14 1.498(4) . ?
N3 C16 1.150(4) . ?
C15 H15A 0.9700 . ?
C15 H15B 0.9700 . ?
C1 C2 1.379(5) . ?
C1 H1 0.9300 . ?
C11 H11 0.9300 . ?
C7 C6 1.518(5) . ?
C7 H7A 0.9700 . ?
C7 H7B 0.9700 . ?
C5 C4 1.391(5) . ?
C5 C6 1.501(5) . ?
C6 H6A 0.9700 . ?
C6 H6B 0.9700 . ?
C14 H14A 0.9600 . ?
C14 H14B 0.9600 . ?
C14 H14C 0.9600 . ?
C4 C3 1.377(5) . ?
C4 H4 0.9300 . ?
C2 C3 1.374(5) . ?
C2 H2 0.9300 . ?
C3 H3A 0.9300 . ?
C17 H17A 0.9600 . ?
C17 H17B 0.9600 . ?
C17 H17C 0.9600 . ?
